data_4031453
loop_
_publ_author_name
'Gebert, E.'
'Hoekstra, H.R.'
'Reis, A.H.jr.'
'Peterson, S.W.'

_publ_section_title
;
 The crystal structure of lithium uranate
;
_journal_name_full 'Journal of Inorganic and Nuclear Chemistry'
_journal_page_first 65
_journal_page_last 68
_journal_volume 40
_journal_year 1978
_chemical_formula_sum 'Li2 O4 U'
_chemical_name_systematic 'Li2 (U O4)'
_space_group_IT_number 62
_symmetry_space_group_name_Hall '-P 2ac 2n'
_symmetry_space_group_name_H-M 'P n m a'
_cell_angle_alpha 90
_cell_angle_beta 90
_cell_angle_gamma 90
_cell_formula_units_Z 4
_cell_length_a 10.547
_cell_length_b 6.065
_cell_length_c 5.134
_cell_volume 328.409
_citation_journal_id_ASTM JINCAO
_cod_data_source_file Gebert_JINCAO_1978_296.cif
_cod_data_source_block Li2O4U1
_cod_original_cell_volume 328.4094
_cod_original_formula_sum 'Li2 O4 U1'
_cod_database_code 4031453

loop_
_symmetry_equiv_pos_as_xyz
x,y,z
-x+1/2,-y,z+1/2
x+1/2,-y+1/2,-z+1/2
-x,y+1/2,-z
-x,-y,-z
x-1/2,y,-z-1/2
-x-1/2,y-1/2,z-1/2
x,-y-1/2,z

loop_
_atom_site_label
_atom_site_type_symbol
_atom_site_fract_x
_atom_site_fract_y
_atom_site_fract_z
_atom_site_occupancy
_atom_site_U_iso_or_equiv
Li2 Li+1 0.422 0.25 0.049 1 0.0
O1 O-2 0.4 0.25 0.679 1 0.0
O3 O-2 0.164 -0.018 0.733 1 0.0
Li1 Li+1 0 0 0 1 0.0
O2 O-2 0.086 0.25 0.285 1 0.0
U1 U+6 0.2379 0.25 0.4898 1 0.0
